data_7058579
loop_
_publ_author_name
'Bravo, Catarina'
'Robalo, M. Paula'
'Marques, Fernanda'
'Fernandes, Alexandra R.'
'Sequeira, Diogo A.'
'M. Piedade, M. F\'atima'
'Garcia, M. Helena'
'de Brito, Maria J. Villa'
'Morais, T\^ania S.'

_publ_section_title
;
 First heterobimetallic Cu(i)--dppf complexes designed for anticancer
 applications: synthesis, structural characterization and cytotoxicity
;
_journal_issue 31
_journal_name_full 'New Journal of Chemistry'
_journal_page_first 12308
_journal_paper_doi 10.1039/C9NJ02068C
_journal_volume 43
_journal_year 2019
_chemical_formula_sum 'C46 H37 B Cu F4 Fe N3 P2'
_chemical_formula_weight 899.92
_space_group_crystal_system monoclinic
_space_group_IT_number 14
_space_group_name_Hall '-P 2yn'
_space_group_name_H-M_alt 'P 1 21/n 1'
_symmetry_space_group_name_Hall '-P 2yn'
_symmetry_space_group_name_H-M 'P 1 21/n 1'
_atom_sites_solution_hydrogens geom
_audit_creation_method SHELXL-2018/3
_audit_update_record
;
2019-06-24 deposited with the CCDC.    2019-07-05 downloaded from the CCDC.
;
_cell_angle_alpha 90
_cell_angle_beta 93.495(2)
_cell_angle_gamma 90
_cell_formula_units_Z 4
_cell_length_a 11.3248(6)
_cell_length_b 16.7020(8)
_cell_length_c 20.6229(12)
_cell_measurement_reflns_used 9814
_cell_measurement_temperature 150(2)
_cell_measurement_theta_max 26.01
_cell_measurement_theta_min 2.32
_cell_volume 3893.5(4)
_computing_cell_refinement 'Bruker SAINT'
_computing_data_collection 'Bruker APEX2'
_computing_data_reduction 'Bruker SAINT'
_computing_molecular_graphics Mercury
_computing_structure_refinement 'SHELXL-2018/3 (Sheldrick, 2018)'
_computing_structure_solution 'SHELXT 2014/4 (Sheldrick, 2014)'
_diffrn_ambient_temperature 150(2)
_diffrn_measured_fraction_theta_full 0.999
_diffrn_measured_fraction_theta_max 0.995
_diffrn_measurement_device_type 'Bruker APEX-II CCD'
_diffrn_measurement_method '\f and \w scans'
_diffrn_radiation_type MoK\a
_diffrn_radiation_wavelength 0.71073
_diffrn_reflns_av_R_equivalents 0.0499
_diffrn_reflns_av_unetI/netI 0.0468
_diffrn_reflns_Laue_measured_fraction_full 0.999
_diffrn_reflns_Laue_measured_fraction_max 0.995
_diffrn_reflns_limit_h_max 13
_diffrn_reflns_limit_h_min -14
_diffrn_reflns_limit_k_max 18
_diffrn_reflns_limit_k_min -20
_diffrn_reflns_limit_l_max 25
_diffrn_reflns_limit_l_min -25
_diffrn_reflns_number 31102
_diffrn_reflns_point_group_measured_fraction_full 0.999
_diffrn_reflns_point_group_measured_fraction_max 0.995
_diffrn_reflns_theta_full 25.242
_diffrn_reflns_theta_max 26.110
_diffrn_reflns_theta_min 2.435
_exptl_absorpt_coefficient_mu 1.060
_exptl_absorpt_correction_T_max 0.7453
_exptl_absorpt_correction_T_min 0.6825
_exptl_absorpt_correction_type multi-scan
_exptl_crystal_colour orange
_exptl_crystal_density_diffrn 1.535
_exptl_crystal_description PRISM
_exptl_crystal_F_000 1840
_exptl_crystal_size_max 0.600
_exptl_crystal_size_mid 0.300
_exptl_crystal_size_min 0.200
_refine_diff_density_max 0.794
_refine_diff_density_min -0.554
_refine_diff_density_rms 0.075
_refine_ls_extinction_method none
_refine_ls_goodness_of_fit_ref 0.969
_refine_ls_hydrogen_treatment constr
_refine_ls_matrix_type full
_refine_ls_number_parameters 523
_refine_ls_number_reflns 7691
_refine_ls_number_restraints 0
_refine_ls_restrained_S_all 0.969
_refine_ls_R_factor_all 0.0516
_refine_ls_R_factor_gt 0.0364
_refine_ls_shift/su_max 0.002
_refine_ls_shift/su_mean 0.000
_refine_ls_structure_factor_coef Fsqd
_refine_ls_weighting_details 'w=1/[\s^2^(Fo^2^)+(0.0660P)^2^+1.0271P] where P=(Fo^2^+2Fc^2^)/3'
_refine_ls_weighting_scheme calc
_refine_ls_wR_factor_gt 0.0962
_refine_ls_wR_factor_ref 0.1047
_reflns_Friedel_coverage 0.000
_reflns_number_gt 6132
_reflns_number_total 7691
_reflns_threshold_expression 'I > 2\s(I)'
_cod_data_source_file c9nj02068c2.cif
_cod_data_source_block shelx_CCDC1
_cod_depositor_comments 'Adding full bibliography for 7058578--7058580.cif.'
_cod_database_code 7058579
_shelx_shelxl_version_number 2018/3
_shelx_space_group_comment
;
The symmetry employed for this shelxl refinement is uniquely defined
by the following loop, which should always be used as a source of
symmetry information in preference to the above space-group names.
They are only intended as comments.
;
_shelx_estimated_absorpt_t_min 0.569
_shelx_estimated_absorpt_t_max 0.816

loop_
_space_group_symop_operation_xyz
'x, y, z'
'-x+1/2, y+1/2, -z+1/2'
'-x, -y, -z'
'x-1/2, -y-1/2, z-1/2'

loop_
_atom_site_label
_atom_site_type_symbol
_atom_site_fract_x
_atom_site_fract_y
_atom_site_fract_z
_atom_site_U_iso_or_equiv
_atom_site_adp_type
_atom_site_occupancy
_atom_site_site_symmetry_order
_atom_site_calc_flag
_atom_site_refinement_flags_posn
_atom_site_refinement_flags_adp
Cu1 Cu 0.57256(3) 0.32325(2) 0.64464(2) 0.01828(10) Uani 1 1 d . .
Fe1 Fe 0.54105(3) 0.15424(2) 0.78157(2) 0.01888(10) Uani 1 1 d . .
P1 P 0.57433(6) 0.19145(4) 0.62349(3) 0.01650(14) Uani 1 1 d . .
P2 P 0.58302(5) 0.34801(4) 0.75475(3) 0.01745(15) Uani 1 1 d . .
F2 F 0.82505(14) 0.71609(10) 0.32764(9) 0.0412(4) Uani 1 1 d . .
F3 F 0.94456(15) 0.60795(10) 0.34148(9) 0.0433(4) Uani 1 1 d . .
F1 F 0.89610(16) 0.67914(11) 0.42829(9) 0.0473(5) Uani 1 1 d . .
F4 F 1.01836(14) 0.73282(11) 0.35665(9) 0.0427(4) Uani 1 1 d . .
N2 N 0.45866(17) 0.41562(12) 0.61636(9) 0.0183(4) Uani 1 1 d . .
N1 N 0.68444(17) 0.39283(12) 0.59029(9) 0.0207(5) Uani 1 1 d . .
C29 C 0.4429(2) 0.14185(14) 0.58720(11) 0.0186(5) Uani 1 1 d . .
C30 C 0.4447(2) 0.06222(15) 0.56726(12) 0.0215(5) Uani 1 1 d . .
H30 H 0.517098 0.033359 0.569823 0.026 Uiso 1 1 calc R U
C22 C 0.4043(2) 0.23235(15) 0.76710(12) 0.0220(5) Uani 1 1 d . .
H22 H 0.365283 0.246432 0.726621 0.026 Uiso 1 1 calc R U
C13 C 0.6074(2) 0.13046(14) 0.69448(11) 0.0182(5) Uani 1 1 d . .
C12 C 0.6381(2) 0.46656(14) 0.57737(11) 0.0185(5) Uani 1 1 d . .
C11 C 0.5185(2) 0.47912(14) 0.59345(11) 0.0184(5) Uani 1 1 d . .
C41 C 0.5056(2) 0.43899(15) 0.77736(11) 0.0208(5) Uani 1 1 d . .
C23 C 0.6910(2) 0.16489(14) 0.56952(12) 0.0189(5) Uani 1 1 d . .
C34 C 0.3367(2) 0.18305(15) 0.58227(12) 0.0214(5) Uani 1 1 d . .
H34 H 0.334424 0.237423 0.595657 0.026 Uiso 1 1 calc R U
C32 C 0.2364(2) 0.06699(17) 0.53930(13) 0.0283(6) Uani 1 1 d . .
H32 H 0.165738 0.041309 0.523235 0.034 Uiso 1 1 calc R U
C18 C 0.5077(2) 0.27062(15) 0.79708(11) 0.0189(5) Uani 1 1 d . .
C10 C 0.3479(2) 0.42787(16) 0.63196(12) 0.0223(5) Uani 1 1 d . .
H10 H 0.305146 0.384074 0.648302 0.027 Uiso 1 1 calc R U
C14 C 0.7001(2) 0.14917(15) 0.74205(12) 0.0216(5) Uani 1 1 d . .
H14 H 0.754914 0.191955 0.739746 0.026 Uiso 1 1 calc R U
N3 N 0.7164(2) 0.67145(15) 0.52529(12) 0.0404(6) Uani 1 1 d . .
H3A H 0.686965 0.720217 0.524817 0.049 Uiso 1 1 calc R U
H3B H 0.788768 0.663232 0.513429 0.049 Uiso 1 1 calc R U
C4 C 0.7028(2) 0.52923(16) 0.55074(11) 0.0230(6) Uani 1 1 d . .
C33 C 0.2337(2) 0.14624(17) 0.55812(13) 0.0277(6) Uani 1 1 d . .
H33 H 0.161517 0.175350 0.554521 0.033 Uiso 1 1 calc R U
C7 C 0.4690(2) 0.55635(15) 0.58601(11) 0.0233(6) Uani 1 1 d . .
C35 C 0.7286(2) 0.35538(15) 0.79757(12) 0.0204(5) Uani 1 1 d . .
C19 C 0.5350(2) 0.23112(15) 0.85722(12) 0.0226(5) Uani 1 1 d . .
H19 H 0.598478 0.244194 0.887607 0.027 Uiso 1 1 calc R U
C8 C 0.3522(2) 0.56556(17) 0.60303(13) 0.0292(6) Uani 1 1 d . .
H8 H 0.314835 0.616399 0.598951 0.035 Uiso 1 1 calc R U
C31 C 0.3417(2) 0.02480(16) 0.54373(12) 0.0256(6) Uani 1 1 d . .
H31 H 0.343395 -0.029704 0.530653 0.031 Uiso 1 1 calc R U
C20 C 0.4521(2) 0.16936(17) 0.86414(13) 0.0288(6) Uani 1 1 d . .
H20 H 0.450615 0.133451 0.899802 0.035 Uiso 1 1 calc R U
C5 C 0.6494(3) 0.60807(16) 0.54456(12) 0.0273(6) Uani 1 1 d . .
C24 C 0.6889(3) 0.20140(17) 0.50917(13) 0.0322(7) Uani 1 1 d . .
H24 H 0.624284 0.235022 0.495791 0.039 Uiso 1 1 calc R U
C21 C 0.3711(2) 0.16980(16) 0.80891(13) 0.0281(6) Uani 1 1 d . .
H21 H 0.306114 0.134420 0.801227 0.034 Uiso 1 1 calc R U
C36 C 0.8274(2) 0.33944(15) 0.76282(13) 0.0239(6) Uani 1 1 d . .
H36 H 0.817858 0.328980 0.717519 0.029 Uiso 1 1 calc R U
C9 C 0.2916(2) 0.50150(16) 0.62553(13) 0.0280(6) Uani 1 1 d . .
H9 H 0.211841 0.507330 0.636629 0.034 Uiso 1 1 calc R U
C17 C 0.5479(2) 0.06114(15) 0.71752(12) 0.0257(6) Uani 1 1 d . .
H17 H 0.482710 0.034749 0.695631 0.031 Uiso 1 1 calc R U
C40 C 0.7441(2) 0.37381(16) 0.86314(13) 0.0283(6) Uani 1 1 d . .
H40 H 0.677805 0.387376 0.887030 0.034 Uiso 1 1 calc R U
C28 C 0.7857(2) 0.11616(17) 0.58835(13) 0.0277(6) Uani 1 1 d . .
H28 H 0.787547 0.089400 0.629049 0.033 Uiso 1 1 calc R U
C38 C 0.9533(2) 0.35488(17) 0.85919(14) 0.0334(7) Uani 1 1 d . .
H38 H 1.029967 0.353987 0.880648 0.040 Uiso 1 1 calc R U
C42 C 0.3918(2) 0.43692(17) 0.79850(14) 0.0324(7) Uani 1 1 d . .
H42 H 0.354883 0.387051 0.806252 0.039 Uiso 1 1 calc R U
C37 C 0.9402(2) 0.33867(17) 0.79382(14) 0.0306(6) Uani 1 1 d . .
H37 H 1.007337 0.327056 0.770008 0.037 Uiso 1 1 calc R U
C39 C 0.8568(3) 0.37235(18) 0.89377(14) 0.0337(7) Uani 1 1 d . .
H39 H 0.867163 0.383524 0.938928 0.040 Uiso 1 1 calc R U
C3 C 0.8177(2) 0.51206(18) 0.53504(13) 0.0301(6) Uani 1 1 d . .
H3 H 0.864617 0.552385 0.516773 0.036 Uiso 1 1 calc R U
C6 C 0.5389(3) 0.61951(16) 0.56281(12) 0.0280(6) Uani 1 1 d . .
H6 H 0.506170 0.671867 0.560084 0.034 Uiso 1 1 calc R U
C1 C 0.7944(2) 0.37867(17) 0.57433(12) 0.0263(6) Uani 1 1 d . .
H1 H 0.827566 0.327139 0.582500 0.032 Uiso 1 1 calc R U
C2 C 0.8630(2) 0.43719(19) 0.54589(13) 0.0322(7) Uani 1 1 d . .
H2 H 0.940740 0.424861 0.534175 0.039 Uiso 1 1 calc R U
C16 C 0.6026(3) 0.03875(16) 0.77822(13) 0.0305(6) Uani 1 1 d . .
H16 H 0.580353 -0.005007 0.804260 0.037 Uiso 1 1 calc R U
C43 C 0.3316(3) 0.5085(2) 0.80836(15) 0.0421(8) Uani 1 1 d . .
H43 H 0.253318 0.507211 0.822457 0.051 Uiso 1 1 calc R U
C26 C 0.8740(3) 0.1425(2) 0.48807(16) 0.0446(9) Uani 1 1 d . .
H26 H 0.936940 0.134992 0.460294 0.054 Uiso 1 1 calc R U
C15 C 0.6962(2) 0.09282(16) 0.79345(12) 0.0287(6) Uani 1 1 d . .
H15 H 0.747679 0.091674 0.831556 0.034 Uiso 1 1 calc R U
C44 C 0.3848(3) 0.58062(17) 0.79782(14) 0.0350(7) Uani 1 1 d . .
H44 H 0.343872 0.629082 0.805332 0.042 Uiso 1 1 calc R U
C46 C 0.5568(2) 0.51227(16) 0.76644(14) 0.0293(6) Uani 1 1 d . .
H46 H 0.634647 0.514249 0.751771 0.035 Uiso 1 1 calc R U
C27 C 0.8780(2) 0.1063(2) 0.54773(15) 0.0407(8) Uani 1 1 d . .
H27 H 0.944309 0.074370 0.561413 0.049 Uiso 1 1 calc R U
C45 C 0.4969(3) 0.58292(17) 0.77645(15) 0.0349(7) Uani 1 1 d . .
H45 H 0.533467 0.632891 0.768539 0.042 Uiso 1 1 calc R U
C25 C 0.7791(3) 0.18973(19) 0.46819(15) 0.0434(8) Uani 1 1 d . .
H25 H 0.775737 0.214129 0.426506 0.052 Uiso 1 1 calc R U
B1 B 0.9217(3) 0.68486(19) 0.36326(16) 0.0299(7) Uani 1 1 d . .

loop_
_atom_site_aniso_label
_atom_site_aniso_U_11
_atom_site_aniso_U_22
_atom_site_aniso_U_33
_atom_site_aniso_U_23
_atom_site_aniso_U_13
_atom_site_aniso_U_12
Cu1 0.02146(17) 0.01375(17) 0.01988(17) 0.00104(11) 0.00328(12) 0.00041(12)
Fe1 0.0261(2) 0.0166(2) 0.01415(18) 0.00161(13) 0.00234(14) -0.00058(15)
P1 0.0223(3) 0.0133(3) 0.0139(3) 0.0003(2) 0.0012(2) 0.0013(3)
P2 0.0192(3) 0.0160(3) 0.0173(3) -0.0025(2) 0.0027(2) 0.0000(3)
F2 0.0264(8) 0.0383(10) 0.0586(12) 0.0109(9) 0.0003(8) 0.0047(8)
F3 0.0501(11) 0.0295(10) 0.0511(11) -0.0038(8) 0.0091(8) 0.0095(8)
F1 0.0568(12) 0.0473(11) 0.0398(11) 0.0042(8) 0.0188(9) 0.0126(9)
F4 0.0300(9) 0.0397(10) 0.0582(12) 0.0058(9) -0.0001(8) -0.0037(8)
N2 0.0232(11) 0.0157(11) 0.0160(10) -0.0018(8) 0.0001(8) -0.0003(9)
N1 0.0209(11) 0.0231(12) 0.0184(11) -0.0020(9) 0.0033(8) 0.0003(9)
C29 0.0231(13) 0.0172(12) 0.0155(12) -0.0003(9) 0.0011(9) 0.0008(11)
C30 0.0259(13) 0.0193(13) 0.0195(12) -0.0005(10) 0.0023(10) 0.0027(11)
C22 0.0218(13) 0.0244(14) 0.0201(13) -0.0021(10) 0.0031(10) -0.0002(11)
C13 0.0247(13) 0.0156(12) 0.0145(12) -0.0005(9) 0.0029(9) 0.0027(10)
C12 0.0250(13) 0.0184(13) 0.0119(11) -0.0012(9) -0.0008(9) -0.0018(11)
C11 0.0241(12) 0.0173(13) 0.0135(11) -0.0007(9) -0.0012(9) 0.0001(11)
C41 0.0245(13) 0.0193(13) 0.0185(12) -0.0054(10) 0.0008(10) 0.0035(11)
C23 0.0250(13) 0.0145(12) 0.0176(12) -0.0039(9) 0.0048(10) -0.0032(11)
C34 0.0276(14) 0.0183(13) 0.0185(13) -0.0007(10) 0.0031(10) 0.0030(11)
C32 0.0250(14) 0.0300(15) 0.0300(15) -0.0040(12) 0.0024(11) -0.0068(12)
C18 0.0211(13) 0.0177(12) 0.0184(12) -0.0029(10) 0.0058(10) -0.0011(11)
C10 0.0225(13) 0.0226(14) 0.0216(13) -0.0007(10) 0.0010(10) 0.0013(11)
C14 0.0239(13) 0.0200(13) 0.0211(13) -0.0015(10) 0.0030(10) 0.0044(11)
N3 0.0486(16) 0.0335(14) 0.0396(15) 0.0092(11) 0.0060(12) -0.0041(12)
C4 0.0285(14) 0.0278(14) 0.0121(12) 0.0006(10) -0.0032(10) -0.0068(12)
C33 0.0225(13) 0.0294(15) 0.0314(15) -0.0012(12) 0.0041(11) 0.0035(12)
C7 0.0353(15) 0.0205(13) 0.0134(12) -0.0007(10) -0.0045(10) 0.0028(12)
C35 0.0211(13) 0.0155(12) 0.0245(13) 0.0002(10) 0.0008(10) -0.0041(11)
C19 0.0286(14) 0.0240(14) 0.0158(12) -0.0041(10) 0.0053(10) -0.0004(12)
C8 0.0351(15) 0.0243(15) 0.0274(14) -0.0022(11) -0.0032(12) 0.0116(13)
C31 0.0323(15) 0.0196(14) 0.0255(14) -0.0045(11) 0.0063(11) -0.0025(12)
C20 0.0367(16) 0.0317(16) 0.0195(13) 0.0051(11) 0.0129(11) 0.0009(13)
C5 0.0435(16) 0.0217(14) 0.0156(13) 0.0061(10) -0.0060(11) -0.0106(13)
C24 0.0480(18) 0.0243(15) 0.0252(15) 0.0005(12) 0.0106(12) 0.0050(14)
C21 0.0244(14) 0.0281(15) 0.0326(15) 0.0001(12) 0.0076(11) -0.0082(12)
C36 0.0264(14) 0.0235(14) 0.0216(13) 0.0013(10) 0.0002(10) 0.0003(12)
C9 0.0265(14) 0.0306(16) 0.0268(14) -0.0037(12) 0.0020(11) 0.0075(12)
C17 0.0410(15) 0.0158(13) 0.0208(13) -0.0027(10) 0.0059(11) -0.0011(12)
C40 0.0295(14) 0.0286(15) 0.0267(14) -0.0064(12) 0.0022(11) -0.0031(12)
C28 0.0211(13) 0.0374(16) 0.0244(14) -0.0061(12) 0.0000(10) 0.0020(12)
C38 0.0262(14) 0.0336(17) 0.0394(17) 0.0009(13) -0.0065(12) -0.0059(13)
C42 0.0347(15) 0.0285(15) 0.0359(16) -0.0026(12) 0.0173(12) 0.0010(13)
C37 0.0246(14) 0.0325(16) 0.0348(16) 0.0016(12) 0.0017(12) -0.0001(13)
C39 0.0382(16) 0.0381(17) 0.0243(14) -0.0065(13) -0.0036(12) -0.0071(14)
C3 0.0314(15) 0.0372(17) 0.0222(14) 0.0070(12) 0.0048(11) -0.0105(13)
C6 0.0424(16) 0.0192(14) 0.0216(13) 0.0041(11) -0.0041(11) 0.0011(13)
C1 0.0231(13) 0.0321(15) 0.0237(14) -0.0013(11) 0.0027(10) 0.0001(12)
C2 0.0205(13) 0.0498(19) 0.0268(15) -0.0004(13) 0.0063(11) -0.0042(13)
C16 0.0517(18) 0.0179(14) 0.0225(14) 0.0059(11) 0.0077(12) 0.0075(13)
C43 0.0375(17) 0.047(2) 0.0436(18) -0.0070(15) 0.0174(14) 0.0128(16)
C26 0.0402(18) 0.052(2) 0.045(2) -0.0212(16) 0.0263(15) -0.0220(17)
C15 0.0385(15) 0.0295(15) 0.0181(13) 0.0021(11) 0.0001(11) 0.0133(13)
C44 0.0459(18) 0.0261(16) 0.0322(16) -0.0118(12) -0.0046(13) 0.0154(14)
C46 0.0242(14) 0.0225(15) 0.0408(16) -0.0048(12) -0.0015(11) 0.0008(12)
C27 0.0206(14) 0.057(2) 0.0442(19) -0.0216(16) 0.0020(12) 0.0014(15)
C45 0.0390(17) 0.0204(15) 0.0441(18) -0.0066(13) -0.0061(13) 0.0002(13)
C25 0.068(2) 0.0342(17) 0.0304(17) 0.0000(13) 0.0244(15) -0.0095(17)
B1 0.0261(17) 0.0255(17) 0.0387(19) 0.0009(14) 0.0061(13) 0.0038(14)

loop_
_atom_type_symbol
_atom_type_description
_atom_type_scat_dispersion_real
_atom_type_scat_dispersion_imag
_atom_type_scat_source
C C 0.0033 0.0016 'International Tables Vol C Tables 4.2.6.8 and 6.1.1.4'
H H 0.0000 0.0000 'International Tables Vol C Tables 4.2.6.8 and 6.1.1.4'
B B 0.0013 0.0007 'International Tables Vol C Tables 4.2.6.8 and 6.1.1.4'
N N 0.0061 0.0033 'International Tables Vol C Tables 4.2.6.8 and 6.1.1.4'
F F 0.0171 0.0103 'International Tables Vol C Tables 4.2.6.8 and 6.1.1.4'
P P 0.1023 0.0942 'International Tables Vol C Tables 4.2.6.8 and 6.1.1.4'
Fe Fe 0.3463 0.8444 'International Tables Vol C Tables 4.2.6.8 and 6.1.1.4'
Cu Cu 0.3201 1.2651 'International Tables Vol C Tables 4.2.6.8 and 6.1.1.4'

loop_
_geom_angle_atom_site_label_1
_geom_angle_atom_site_label_2
_geom_angle_atom_site_label_3
_geom_angle
N2 Cu1 N1 79.79(8)
N2 Cu1 P1 133.51(6)
N1 Cu1 P1 115.30(6)
N2 Cu1 P2 97.90(6)
N1 Cu1 P2 115.56(6)
P1 Cu1 P2 111.53(3)
C18 Fe1 C14 106.58(10)
C18 Fe1 C19 41.28(10)
C14 Fe1 C19 114.19(10)
C18 Fe1 C13 114.45(10)
C14 Fe1 C13 41.24(10)
C19 Fe1 C13 146.96(10)
C18 Fe1 C22 41.72(10)
C14 Fe1 C22 131.04(10)
C19 Fe1 C22 69.20(10)
C13 Fe1 C22 108.41(10)
C18 Fe1 C15 129.60(11)
C14 Fe1 C15 40.95(10)
C19 Fe1 C15 107.23(11)
C13 Fe1 C15 69.16(10)
C22 Fe1 C15 170.02(11)
C18 Fe1 C17 148.57(10)
C14 Fe1 C17 68.79(11)
C19 Fe1 C17 169.83(10)
C13 Fe1 C17 41.26(10)
C22 Fe1 C17 116.86(11)
C15 Fe1 C17 68.17(11)
C18 Fe1 C20 68.97(10)
C14 Fe1 C20 146.70(11)
C19 Fe1 C20 40.45(11)
C13 Fe1 C20 171.47(11)
C22 Fe1 C20 68.51(10)
C15 Fe1 C20 115.28(11)
C17 Fe1 C20 132.18(11)
C18 Fe1 C16 168.94(11)
C14 Fe1 C16 68.58(11)
C19 Fe1 C16 130.46(10)
C13 Fe1 C16 68.99(10)
C22 Fe1 C16 148.76(11)
C15 Fe1 C16 40.42(11)
C17 Fe1 C16 40.34(10)
C20 Fe1 C16 109.22(11)
C18 Fe1 C21 69.24(10)
C14 Fe1 C21 170.92(11)
C19 Fe1 C21 68.40(11)
C13 Fe1 C21 132.21(11)
C22 Fe1 C21 40.64(10)
C15 Fe1 C21 147.82(11)
C17 Fe1 C21 110.28(11)
C20 Fe1 C21 40.45(11)
C16 Fe1 C21 116.98(11)
C13 P1 C29 101.57(11)
C13 P1 C23 103.55(11)
C29 P1 C23 103.98(11)
C13 P1 Cu1 113.58(8)
C29 P1 Cu1 120.56(8)
C23 P1 Cu1 111.75(8)
C18 P2 C35 104.72(11)
C18 P2 C41 102.92(11)
C35 P2 C41 104.68(11)
C18 P2 Cu1 110.55(8)
C35 P2 Cu1 118.64(9)
C41 P2 Cu1 113.81(8)
C10 N2 C11 117.5(2)
C10 N2 Cu1 128.82(17)
C11 N2 Cu1 111.34(15)
C1 N1 C12 118.0(2)
C1 N1 Cu1 129.84(18)
C12 N1 Cu1 111.65(15)
C34 C29 C30 118.8(2)
C34 C29 P1 119.23(19)
C30 C29 P1 121.91(19)
C31 C30 C29 120.5(2)
C31 C30 H30 119.8
C29 C30 H30 119.8
C21 C22 C18 107.7(2)
C21 C22 Fe1 70.48(15)
C18 C22 Fe1 68.27(14)
C21 C22 H22 126.1
C18 C22 H22 126.1
Fe1 C22 H22 126.7
C14 C13 C17 106.8(2)
C14 C13 P1 122.83(19)
C17 C13 P1 130.21(19)
C14 C13 Fe1 69.20(14)
C17 C13 Fe1 69.99(14)
P1 C13 Fe1 122.56(13)
N1 C12 C4 123.1(2)
N1 C12 C11 116.6(2)
C4 C12 C11 120.3(2)
N2 C11 C7 123.2(2)
N2 C11 C12 117.8(2)
C7 C11 C12 119.0(2)
C46 C41 C42 118.8(2)
C46 C41 P2 118.87(19)
C42 C41 P2 121.9(2)
C28 C23 C24 118.9(2)
C28 C23 P1 123.16(19)
C24 C23 P1 117.7(2)
C29 C34 C33 121.0(2)
C29 C34 H34 119.5
C33 C34 H34 119.5
C33 C32 C31 120.3(3)
C33 C32 H32 119.9
C31 C32 H32 119.9
C19 C18 C22 107.2(2)
C19 C18 P2 132.11(19)
C22 C18 P2 120.45(18)
C19 C18 Fe1 69.94(14)
C22 C18 Fe1 70.01(14)
P2 C18 Fe1 121.14(12)
N2 C10 C9 123.2(2)
N2 C10 H10 118.4
C9 C10 H10 118.4
C15 C14 C13 108.2(2)
C15 C14 Fe1 70.01(15)
C13 C14 Fe1 69.57(14)
C15 C14 H14 125.9
C13 C14 H14 125.9
Fe1 C14 H14 126.1
C5 N3 H3A 120.0
C5 N3 H3B 120.0
H3A N3 H3B 120.0
C3 C4 C12 117.0(2)
C3 C4 C5 123.9(2)
C12 C4 C5 119.0(2)
C32 C33 C34 119.6(3)
C32 C33 H33 120.2
C34 C33 H33 120.2
C8 C7 C11 116.7(2)
C8 C7 C6 123.9(2)
C11 C7 C6 119.4(2)
C40 C35 C36 119.1(2)
C40 C35 P2 122.9(2)
C36 C35 P2 117.95(19)
C20 C19 C18 108.5(2)
C20 C19 Fe1 70.59(15)
C18 C19 Fe1 68.78(14)
C20 C19 H19 125.8
C18 C19 H19 125.8
Fe1 C19 H19 126.5
C9 C8 C7 120.1(2)
C9 C8 H8 120.0
C7 C8 H8 120.0
C30 C31 C32 119.8(2)
C30 C31 H31 120.1
C32 C31 H31 120.1
C19 C20 C21 108.5(2)
C19 C20 Fe1 68.96(14)
C21 C20 Fe1 70.07(15)
C19 C20 H20 125.7
C21 C20 H20 125.7
Fe1 C20 H20 126.8
C6 C5 N3 120.8(3)
C6 C5 C4 119.7(2)
N3 C5 C4 119.3(3)
C25 C24 C23 121.0(3)
C25 C24 H24 119.5
C23 C24 H24 119.5
C20 C21 C22 108.0(2)
C20 C21 Fe1 69.48(15)
C22 C21 Fe1 68.88(14)
C20 C21 H21 126.0
C22 C21 H21 126.0
Fe1 C21 H21 127.2
C35 C36 C37 120.6(2)
C35 C36 H36 119.7
C37 C36 H36 119.7
C8 C9 C10 119.3(2)
C8 C9 H9 120.4
C10 C9 H9 120.4
C16 C17 C13 108.5(2)
C16 C17 Fe1 70.16(15)
C13 C17 Fe1 68.74(14)
C16 C17 H17 125.7
C13 C17 H17 125.7
Fe1 C17 H17 126.9
C35 C40 C39 119.8(3)
C35 C40 H40 120.1
C39 C40 H40 120.1
C23 C28 C27 120.0(3)
C23 C28 H28 120.0
C27 C28 H28 120.0
C39 C38 C37 120.6(3)
C39 C38 H38 119.7
C37 C38 H38 119.7
C41 C42 C43 119.7(3)
C41 C42 H42 120.1
C43 C42 H42 120.1
C38 C37 C36 119.3(3)
C38 C37 H37 120.3
C36 C37 H37 120.3
C38 C39 C40 120.4(3)
C38 C39 H39 119.8
C40 C39 H39 119.8
C2 C3 C4 119.9(2)
C2 C3 H3 120.0
C4 C3 H3 120.0
C5 C6 C7 122.5(3)
C5 C6 H6 118.8
C7 C6 H6 118.8
N1 C1 C2 122.1(3)
N1 C1 H1 118.9
C2 C1 H1 118.9
C3 C2 C1 119.7(2)
C3 C2 H2 120.1
C1 C2 H2 120.1
C15 C16 C17 108.1(2)
C15 C16 Fe1 69.13(15)
C17 C16 Fe1 69.50(15)
C15 C16 H16 126.0
C17 C16 H16 126.0
Fe1 C16 H16 127.0
C44 C43 C42 120.4(3)
C44 C43 H43 119.8
C42 C43 H43 119.8
C27 C26 C25 120.3(3)
C27 C26 H26 119.9
C25 C26 H26 119.9
C16 C15 C14 108.3(2)
C16 C15 Fe1 70.45(15)
C14 C15 Fe1 69.03(14)
C16 C15 H15 125.8
C14 C15 H15 125.8
Fe1 C15 H15 126.3
C43 C44 C45 120.1(3)
C43 C44 H44 120.0
C45 C44 H44 120.0
C41 C46 C45 121.2(3)
C41 C46 H46 119.4
C45 C46 H46 119.4
C26 C27 C28 120.3(3)
C26 C27 H27 119.8
C28 C27 H27 119.8
C44 C45 C46 119.8(3)
C44 C45 H45 120.1
C46 C45 H45 120.1
C26 C25 C24 119.5(3)
C26 C25 H25 120.2
C24 C25 H25 120.2
F4 B1 F2 109.8(2)
F4 B1 F3 110.0(2)
F2 B1 F3 109.5(3)
F4 B1 F1 110.5(3)
F2 B1 F1 109.4(2)
F3 B1 F1 107.5(2)

loop_
_geom_bond_atom_site_label_1
_geom_bond_atom_site_label_2
_geom_bond_distance
Cu1 N2 2.072(2)
Cu1 N1 2.094(2)
Cu1 P1 2.2444(7)
Cu1 P2 2.3041(7)
Fe1 C18 2.010(2)
Fe1 C14 2.023(2)
Fe1 C19 2.025(2)
Fe1 C13 2.028(2)
Fe1 C22 2.033(3)
Fe1 C15 2.036(3)
Fe1 C17 2.045(3)
Fe1 C20 2.046(3)
Fe1 C16 2.053(3)
Fe1 C21 2.054(3)
P1 C13 1.804(2)
P1 C29 1.824(2)
P1 C23 1.834(2)
P2 C18 1.803(2)
P2 C35 1.826(2)
P2 C41 1.829(2)
F2 B1 1.383(4)
F3 B1 1.390(4)
F1 B1 1.393(4)
F4 B1 1.370(4)
N2 C10 1.330(3)
N2 C11 1.359(3)
N1 C1 1.329(3)
N1 C12 1.359(3)
C29 C34 1.384(3)
C29 C30 1.393(3)
C30 C31 1.384(4)
C30 H30 0.9500
C22 C21 1.420(4)
C22 C18 1.440(3)
C22 H22 0.9500
C13 C14 1.427(3)
C13 C17 1.435(4)
C12 C4 1.408(3)
C12 C11 1.429(3)
C11 C7 1.411(4)
C41 C46 1.379(4)
C41 C42 1.386(4)
C23 C28 1.382(4)
C23 C24 1.385(4)
C34 C33 1.384(4)
C34 H34 0.9500
C32 C33 1.380(4)
C32 C31 1.383(4)
C32 H32 0.9500
C18 C19 1.422(3)
C10 C9 1.388(4)
C10 H10 0.9500
C14 C15 1.420(4)
C14 H14 0.9500
N3 C5 1.375(3)
N3 H3A 0.8800
N3 H3B 0.8800
C4 C3 1.390(4)
C4 C5 1.451(4)
C33 H33 0.9500
C7 C8 1.398(4)
C7 C6 1.419(4)
C35 C40 1.388(4)
C35 C36 1.391(4)
C19 C20 1.408(4)
C19 H19 0.9500
C8 C9 1.368(4)
C8 H8 0.9500
C31 H31 0.9500
C20 C21 1.418(4)
C20 H20 0.9500
C5 C6 1.342(4)
C24 C25 1.379(4)
C24 H24 0.9500
C21 H21 0.9500
C36 C37 1.393(4)
C36 H36 0.9500
C9 H9 0.9500
C17 C16 1.413(4)
C17 H17 0.9500
C40 C39 1.390(4)
C40 H40 0.9500
C28 C27 1.389(4)
C28 H28 0.9500
C38 C39 1.372(4)
C38 C37 1.374(4)
C38 H38 0.9500
C42 C43 1.398(4)
C42 H42 0.9500
C37 H37 0.9500
C39 H39 0.9500
C3 C2 1.365(4)
C3 H3 0.9500
C6 H6 0.9500
C1 C2 1.399(4)
C1 H1 0.9500
C2 H2 0.9500
C16 C15 1.413(4)
C16 H16 0.9500
C43 C44 1.369(4)
C43 H43 0.9500
C26 C27 1.369(5)
C26 C25 1.375(5)
C26 H26 0.9500
C15 H15 0.9500
C44 C45 1.370(4)
C44 H44 0.9500
C46 C45 1.383(4)
C46 H46 0.9500
C27 H27 0.9500
C45 H45 0.9500
C25 H25 0.9500
